data_4069211
loop_
_publ_author_name
'Li, Ling'
'Brennessel, William W.'
'Jones, William D.'

_publ_section_title
;
 C&#x2212;H Activation of Phenyl Imines and 2-Phenylpyridines with
 [Cp*MCl2]2(M = Ir, Rh): Regioselectivity, Kinetics, and Mechanism
;
_journal_issue 12
_journal_name_full Organometallics
_journal_page_first 3492
_journal_paper_doi 10.1021/om9000742
_journal_volume 28
_journal_year 2009
_chemical_formula_moiety 'C24 H24 Cl N2 Rh'
_chemical_formula_sum 'C24 H24 Cl N2 Rh'
_chemical_formula_weight 478.81
_chemical_name_common jonll47
_chemical_name_systematic
;
  ?
;
_space_group_IT_number 14
_symmetry_cell_setting monoclinic
_symmetry_space_group_name_Hall '-P 2ybc'
_symmetry_space_group_name_H-M 'P 1 21/c 1'
_atom_sites_solution_hydrogens geom
_atom_sites_solution_primary direct
_atom_sites_solution_secondary difmap
_audit_creation_method SHELXL-97
_cell_angle_alpha 90.00
_cell_angle_beta 108.797(3)
_cell_angle_gamma 90.00
_cell_formula_units_Z 4
_cell_length_a 11.605(2)
_cell_length_b 11.303(2)
_cell_length_c 16.335(3)
_cell_measurement_reflns_used 4030
_cell_measurement_temperature 100.0(1)
_cell_measurement_theta_max 33.07
_cell_measurement_theta_min 2.59
_cell_volume 2028.4(6)
_computing_cell_refinement 'SAINT (Bruker, 2007)'
_computing_data_collection 'APEX2 (Bruker, 2007)'
_computing_data_reduction 'SAINT (Bruker, 2007)'
_computing_molecular_graphics 'SHELXTL (Sheldrick, 2008)'
_computing_publication_material 'SHELXTL (Sheldrick, 2008)'
_computing_structure_refinement 'SHELXL-97 (Sheldrick, 2008)'
_computing_structure_solution 'SIR97 (Altomare et al., 1999)'
_diffrn_ambient_temperature 100.0(1)
_diffrn_measured_fraction_theta_full 0.996
_diffrn_measured_fraction_theta_max 0.996
_diffrn_measurement_device_type 'Bruker SMART APEX II CCD Platform'
_diffrn_measurement_method 'area detector, \w scans per \f'
_diffrn_radiation_monochromator graphite
_diffrn_radiation_source 'fine-focus sealed tube'
_diffrn_radiation_type MoK\a
_diffrn_radiation_wavelength 0.71073
_diffrn_reflns_av_R_equivalents 0.0497
_diffrn_reflns_av_sigmaI/netI 0.0389
_diffrn_reflns_limit_h_max 17
_diffrn_reflns_limit_h_min -17
_diffrn_reflns_limit_k_max 17
_diffrn_reflns_limit_k_min -17
_diffrn_reflns_limit_l_max 24
_diffrn_reflns_limit_l_min -24
_diffrn_reflns_number 36074
_diffrn_reflns_theta_full 32.57
_diffrn_reflns_theta_max 32.57
_diffrn_reflns_theta_min 1.85
_exptl_absorpt_coefficient_mu 0.986
_exptl_absorpt_correction_T_max 0.8425
_exptl_absorpt_correction_T_min 0.8124
_exptl_absorpt_correction_type multi-scan
_exptl_absorpt_process_details 'SADABS (Sheldrick, 2007)'
_exptl_crystal_colour orange
_exptl_crystal_density_diffrn 1.568
_exptl_crystal_density_method 'not measured'
_exptl_crystal_description block
_exptl_crystal_F_000 976
_exptl_crystal_size_max 0.22
_exptl_crystal_size_mid 0.22
_exptl_crystal_size_min 0.18
_refine_diff_density_max 1.618
_refine_diff_density_min -0.890
_refine_diff_density_rms 0.100
_refine_ls_extinction_method none
_refine_ls_goodness_of_fit_ref 1.058
_refine_ls_hydrogen_treatment constr
_refine_ls_matrix_type full
_refine_ls_number_parameters 258
_refine_ls_number_reflns 7366
_refine_ls_number_restraints 0
_refine_ls_restrained_S_all 1.058
_refine_ls_R_factor_all 0.0435
_refine_ls_R_factor_gt 0.0319
_refine_ls_shift/su_max 0.001
_refine_ls_shift/su_mean 0.000
_refine_ls_structure_factor_coef Fsqd
_refine_ls_weighting_details 'calc w=1/[\s^2^(Fo^2^)+(0.0272P)^2^+1.3067P] where P=(Fo^2^+2Fc^2^)/3'
_refine_ls_weighting_scheme calc
_refine_ls_wR_factor_gt 0.0710
_refine_ls_wR_factor_ref 0.0770
_reflns_number_gt 5956
_reflns_number_total 7366
_reflns_threshold_expression >2sigma(I)
_cod_data_source_file om9000742_si_003.cif
_cod_data_source_block jonll47_3'h
_cod_database_code 4069211

loop_
_symmetry_equiv_pos_as_xyz
'x, y, z'
'-x, y+1/2, -z+1/2'
'-x, -y, -z'
'x, -y-1/2, z-1/2'

loop_
_atom_site_label
_atom_site_type_symbol
_atom_site_fract_x
_atom_site_fract_y
_atom_site_fract_z
_atom_site_U_iso_or_equiv
_atom_site_adp_type
_atom_site_occupancy
_atom_site_symmetry_multiplicity
_atom_site_calc_flag
_atom_site_refinement_flags
Rh1 Rh 0.251468(12) 0.243694(11) 0.490964(8) 0.01437(4) Uani 1 1 d .
Cl1 Cl 0.14929(4) 0.29824(4) 0.59233(3) 0.02256(9) Uani 1 1 d .
N1 N 0.09036(13) 0.17296(13) 0.40877(9) 0.0164(3) Uani 1 1 d .
C1 C 0.25720(16) 0.07691(16) 0.53846(12) 0.0174(3) Uani 1 1 d .
C2 C 0.33365(17) 0.02592(16) 0.61539(12) 0.0194(3) Uani 1 1 d .
C3 C 0.32147(18) -0.09289(17) 0.63693(13) 0.0228(4) Uani 1 1 d .
H3A H 0.3758 -0.1246 0.6889 0.027 Uiso 1 1 calc R
C4 C 0.23168(19) -0.16399(17) 0.58366(14) 0.0250(4) Uani 1 1 d .
H4A H 0.2262 -0.2449 0.5976 0.030 Uiso 1 1 calc R
C5 C 0.14944(18) -0.11607(16) 0.50939(13) 0.0222(4) Uani 1 1 d .
H5A H 0.0849 -0.1629 0.4735 0.027 Uiso 1 1 calc R
C6 C 0.16267(17) 0.00202(15) 0.48793(12) 0.0186(3) Uani 1 1 d .
C7 C 0.07307(17) 0.06164(15) 0.41735(12) 0.0187(3) Uani 1 1 d .
H7A H 0.0052 0.0210 0.3794 0.022 Uiso 1 1 calc R
C8 C 0.00255(16) 0.24105(15) 0.34470(11) 0.0167(3) Uani 1 1 d .
C9 C -0.04540(18) 0.20052(17) 0.26023(13) 0.0238(4) Uani 1 1 d .
H9A H -0.0201 0.1268 0.2439 0.029 Uiso 1 1 calc R
C10 C -0.1311(2) 0.26957(18) 0.19983(14) 0.0289(4) Uani 1 1 d .
H10A H -0.1647 0.2426 0.1419 0.035 Uiso 1 1 calc R
C11 C -0.16770(19) 0.37728(18) 0.22350(14) 0.0266(4) Uani 1 1 d .
H11A H -0.2266 0.4235 0.1819 0.032 Uiso 1 1 calc R
C12 C -0.11868(17) 0.41790(17) 0.30760(13) 0.0222(4) Uani 1 1 d .
H12A H -0.1441 0.4917 0.3236 0.027 Uiso 1 1 calc R
C13 C -0.03181(17) 0.35034(16) 0.36888(12) 0.0191(3) Uani 1 1 d .
H13A H 0.0034 0.3785 0.4263 0.023 Uiso 1 1 calc R
C14 C 0.36131(16) 0.25535(15) 0.40821(11) 0.0169(3) Uani 1 1 d .
C15 C 0.44114(16) 0.25778(15) 0.49648(11) 0.0166(3) Uani 1 1 d .
C16 C 0.41007(17) 0.35902(16) 0.53711(12) 0.0200(3) Uani 1 1 d .
C17 C 0.31740(18) 0.42491(16) 0.47158(12) 0.0203(3) Uani 1 1 d .
C18 C 0.29109(16) 0.36437(16) 0.39250(12) 0.0178(3) Uani 1 1 d .
C19 C 0.36420(18) 0.16751(17) 0.34055(12) 0.0215(4) Uani 1 1 d .
H19A H 0.4181 0.1963 0.3094 0.032 Uiso 1 1 calc R
H19B H 0.2819 0.1570 0.2998 0.032 Uiso 1 1 calc R
H19C H 0.3946 0.0916 0.3681 0.032 Uiso 1 1 calc R
C20 C 0.54311(17) 0.17298(18) 0.53511(12) 0.0226(4) Uani 1 1 d .
H20A H 0.6056 0.1830 0.5072 0.034 Uiso 1 1 calc R
H20B H 0.5119 0.0918 0.5263 0.034 Uiso 1 1 calc R
H20C H 0.5787 0.1886 0.5972 0.034 Uiso 1 1 calc R
C21 C 0.4705(2) 0.40238(19) 0.62713(13) 0.0283(4) Uani 1 1 d .
H21A H 0.5144 0.4759 0.6254 0.042 Uiso 1 1 calc R
H21B H 0.5280 0.3425 0.6600 0.042 Uiso 1 1 calc R
H21C H 0.4088 0.4172 0.6551 0.042 Uiso 1 1 calc R
C22 C 0.2626(2) 0.53914(18) 0.48796(15) 0.0306(5) Uani 1 1 d .
H22A H 0.3191 0.6043 0.4897 0.046 Uiso 1 1 calc R
H22B H 0.2472 0.5345 0.5434 0.046 Uiso 1 1 calc R
H22C H 0.1858 0.5532 0.4415 0.046 Uiso 1 1 calc R
C23 C 0.21061(18) 0.40460(18) 0.30587(13) 0.0245(4) Uani 1 1 d .
H23A H 0.2567 0.4564 0.2797 0.037 Uiso 1 1 calc R
H23B H 0.1411 0.4481 0.3125 0.037 Uiso 1 1 calc R
H23C H 0.1812 0.3357 0.2686 0.037 Uiso 1 1 calc R
C24 C 0.42523(19) 0.09458(17) 0.67821(12) 0.0231(4) Uani 1 1 d .
N2 N 0.49935(18) 0.14331(17) 0.73166(11) 0.0304(4) Uani 1 1 d .

loop_
_atom_site_aniso_label
_atom_site_aniso_U_11
_atom_site_aniso_U_22
_atom_site_aniso_U_33
_atom_site_aniso_U_23
_atom_site_aniso_U_13
_atom_site_aniso_U_12
Rh1 0.01607(7) 0.01369(7) 0.01354(6) -0.00043(4) 0.00502(5) -0.00104(5)
Cl1 0.0275(2) 0.0233(2) 0.0196(2) -0.00303(16) 0.01145(17) -0.00004(17)
N1 0.0163(7) 0.0154(7) 0.0170(7) -0.0012(5) 0.0048(6) -0.0004(5)
C1 0.0191(8) 0.0171(8) 0.0187(8) 0.0013(6) 0.0097(7) 0.0016(6)
C2 0.0227(9) 0.0197(8) 0.0186(8) 0.0018(6) 0.0106(7) 0.0022(7)
C3 0.0282(10) 0.0214(9) 0.0226(9) 0.0075(7) 0.0138(8) 0.0066(7)
C4 0.0304(10) 0.0173(8) 0.0337(11) 0.0049(7) 0.0192(9) 0.0027(7)
C5 0.0235(9) 0.0158(8) 0.0315(10) 0.0004(7) 0.0146(8) -0.0019(7)
C6 0.0205(9) 0.0147(8) 0.0228(8) 0.0017(6) 0.0103(7) 0.0003(6)
C7 0.0195(8) 0.0156(8) 0.0222(8) -0.0024(6) 0.0083(7) -0.0020(6)
C8 0.0160(8) 0.0166(8) 0.0171(7) 0.0001(6) 0.0049(6) -0.0009(6)
C9 0.0272(10) 0.0185(9) 0.0230(9) -0.0047(7) 0.0044(8) -0.0006(7)
C10 0.0337(11) 0.0252(10) 0.0194(9) -0.0025(7) -0.0032(8) 0.0009(8)
C11 0.0248(10) 0.0220(9) 0.0272(10) 0.0030(7) 0.0004(8) 0.0014(7)
C12 0.0229(9) 0.0171(8) 0.0263(9) 0.0010(7) 0.0075(8) 0.0018(7)
C13 0.0206(9) 0.0172(8) 0.0205(8) -0.0010(6) 0.0078(7) -0.0013(6)
C14 0.0162(8) 0.0204(8) 0.0143(7) -0.0008(6) 0.0052(6) -0.0033(6)
C15 0.0170(8) 0.0177(8) 0.0150(7) -0.0001(6) 0.0049(6) -0.0040(6)
C16 0.0233(9) 0.0192(8) 0.0180(8) -0.0023(6) 0.0073(7) -0.0079(7)
C17 0.0262(9) 0.0149(8) 0.0229(9) 0.0001(6) 0.0119(7) -0.0035(7)
C18 0.0190(8) 0.0167(8) 0.0181(8) 0.0038(6) 0.0067(7) -0.0004(6)
C19 0.0253(9) 0.0237(9) 0.0163(8) -0.0013(6) 0.0077(7) -0.0003(7)
C20 0.0182(9) 0.0277(10) 0.0212(9) 0.0024(7) 0.0055(7) 0.0003(7)
C21 0.0357(11) 0.0266(10) 0.0216(9) -0.0070(7) 0.0077(8) -0.0115(8)
C22 0.0426(13) 0.0151(9) 0.0383(12) -0.0019(8) 0.0192(10) -0.0011(8)
C23 0.0240(9) 0.0275(10) 0.0233(9) 0.0093(7) 0.0094(8) 0.0033(7)
C24 0.0279(10) 0.0227(9) 0.0202(9) 0.0049(7) 0.0095(8) 0.0053(7)
N2 0.0355(10) 0.0318(9) 0.0222(8) 0.0003(7) 0.0070(7) 0.0002(8)

loop_
_atom_type_symbol
_atom_type_description
_atom_type_scat_dispersion_real
_atom_type_scat_dispersion_imag
_atom_type_scat_source
C C 0.0033 0.0016 'International Tables Vol C Tables 4.2.6.8 and 6.1.1.4'
H H 0.0000 0.0000 'International Tables Vol C Tables 4.2.6.8 and 6.1.1.4'
N N 0.0061 0.0033 'International Tables Vol C Tables 4.2.6.8 and 6.1.1.4'
Cl Cl 0.1484 0.1585 'International Tables Vol C Tables 4.2.6.8 and 6.1.1.4'
Rh Rh -1.1178 0.9187 'International Tables Vol C Tables 4.2.6.8 and 6.1.1.4'

loop_
_geom_angle_atom_site_label_1
_geom_angle_atom_site_label_2
_geom_angle_atom_site_label_3
_geom_angle
C1 Rh1 N1 78.56(7)
C1 Rh1 C14 110.21(7)
N1 Rh1 C14 102.16(6)
C1 Rh1 C15 98.26(7)
N1 Rh1 C15 137.83(6)
C14 Rh1 C15 38.97(6)
C1 Rh1 C16 120.15(7)
N1 Rh1 C16 159.40(7)
C14 Rh1 C16 64.76(7)
C15 Rh1 C16 38.17(7)
C1 Rh1 C17 158.45(7)
N1 Rh1 C17 122.45(7)
C14 Rh1 C17 63.59(7)
C15 Rh1 C17 63.48(7)
C16 Rh1 C17 38.33(7)
C1 Rh1 C18 147.19(7)
N1 Rh1 C18 96.84(6)
C14 Rh1 C18 38.40(7)
C15 Rh1 C18 63.40(6)
C16 Rh1 C18 62.88(7)
C17 Rh1 C18 36.31(6)
C1 Rh1 Cl1 86.43(5)
N1 Rh1 Cl1 90.17(4)
C14 Rh1 Cl1 160.82(5)
C15 Rh1 Cl1 131.88(5)
C16 Rh1 Cl1 99.03(5)
C17 Rh1 Cl1 97.42(5)
C18 Rh1 Cl1 126.28(5)
C7 N1 C8 120.44(15)
C7 N1 Rh1 116.39(12)
C8 N1 Rh1 123.17(11)
C2 C1 C6 114.93(16)
C2 C1 Rh1 130.90(14)
C6 C1 Rh1 114.01(13)
C3 C2 C1 121.95(18)
C3 C2 C24 116.48(17)
C1 C2 C24 121.52(17)
C4 C3 C2 120.96(18)
C4 C3 H3A 119.5
C2 C3 H3A 119.5
C3 C4 C5 119.36(18)
C3 C4 H4A 120.3
C5 C4 H4A 120.3
C4 C5 C6 119.35(18)
C4 C5 H5A 120.3
C6 C5 H5A 120.3
C5 C6 C1 123.28(17)
C5 C6 C7 122.33(17)
C1 C6 C7 114.06(16)
N1 C7 C6 116.39(16)
N1 C7 H7A 121.8
C6 C7 H7A 121.8
C9 C8 C13 120.95(17)
C9 C8 N1 120.88(16)
C13 C8 N1 118.15(16)
C8 C9 C10 119.01(18)
C8 C9 H9A 120.5
C10 C9 H9A 120.5
C11 C10 C9 120.55(19)
C11 C10 H10A 119.7
C9 C10 H10A 119.7
C12 C11 C10 120.22(18)
C12 C11 H11A 119.9
C10 C11 H11A 119.9
C11 C12 C13 120.04(18)
C11 C12 H12A 120.0
C13 C12 H12A 120.0
C8 C13 C12 119.19(17)
C8 C13 H13A 120.4
C12 C13 H13A 120.4
C15 C14 C18 107.66(15)
C15 C14 C19 126.32(16)
C18 C14 C19 125.29(16)
C15 C14 Rh1 71.99(10)
C18 C14 Rh1 75.50(10)
C19 C14 Rh1 125.89(12)
C16 C15 C14 107.66(16)
C16 C15 C20 127.04(16)
C14 C15 C20 125.18(16)
C16 C15 Rh1 71.00(10)
C14 C15 Rh1 69.03(10)
C20 C15 Rh1 128.46(12)
C15 C16 C17 107.83(16)
C15 C16 C21 127.78(18)
C17 C16 C21 123.92(17)
C15 C16 Rh1 70.82(10)
C17 C16 Rh1 73.16(10)
C21 C16 Rh1 127.78(13)
C18 C17 C16 108.49(16)
C18 C17 C22 127.13(18)
C16 C17 C22 124.37(17)
C18 C17 Rh1 72.68(10)
C16 C17 Rh1 68.51(10)
C22 C17 Rh1 125.22(13)
C17 C18 C14 107.89(16)
C17 C18 C23 127.36(17)
C14 C18 C23 124.69(17)
C17 C18 Rh1 71.01(10)
C14 C18 Rh1 66.11(9)
C23 C18 Rh1 130.39(13)
C14 C19 H19A 109.5
C14 C19 H19B 109.5
H19A C19 H19B 109.5
C14 C19 H19C 109.5
H19A C19 H19C 109.5
H19B C19 H19C 109.5
C15 C20 H20A 109.5
C15 C20 H20B 109.5
H20A C20 H20B 109.5
C15 C20 H20C 109.5
H20A C20 H20C 109.5
H20B C20 H20C 109.5
C16 C21 H21A 109.5
C16 C21 H21B 109.5
H21A C21 H21B 109.5
C16 C21 H21C 109.5
H21A C21 H21C 109.5
H21B C21 H21C 109.5
C17 C22 H22A 109.5
C17 C22 H22B 109.5
H22A C22 H22B 109.5
C17 C22 H22C 109.5
H22A C22 H22C 109.5
H22B C22 H22C 109.5
C18 C23 H23A 109.5
C18 C23 H23B 109.5
H23A C23 H23B 109.5
C18 C23 H23C 109.5
H23A C23 H23C 109.5
H23B C23 H23C 109.5
N2 C24 C2 175.7(2)

loop_
_geom_bond_atom_site_label_1
_geom_bond_atom_site_label_2
_geom_bond_distance
Rh1 C1 2.0315(18)
Rh1 N1 2.0784(15)
Rh1 C14 2.1401(18)
Rh1 C15 2.1796(18)
Rh1 C16 2.1820(18)
Rh1 C17 2.2445(18)
Rh1 C18 2.2661(17)
Rh1 Cl1 2.4069(6)
N1 C7 1.289(2)
N1 C8 1.428(2)
C1 C2 1.407(3)
C1 C6 1.421(3)
C2 C3 1.407(3)
C2 C24 1.443(3)
C3 C4 1.380(3)
C3 H3A 0.9500
C4 C5 1.389(3)
C4 H4A 0.9500
C5 C6 1.401(2)
C5 H5A 0.9500
C6 C7 1.446(3)
C7 H7A 0.9500
C8 C9 1.389(3)
C8 C13 1.394(2)
C9 C10 1.392(3)
C9 H9A 0.9500
C10 C11 1.385(3)
C10 H10A 0.9500
C11 C12 1.385(3)
C11 H11A 0.9500
C12 C13 1.397(3)
C12 H12A 0.9500
C13 H13A 0.9500
C14 C15 1.441(2)
C14 C18 1.454(2)
C14 C19 1.494(2)
C15 C16 1.426(3)
C15 C20 1.495(3)
C16 C17 1.454(3)
C16 C21 1.493(3)
C17 C18 1.406(3)
C17 C22 1.501(3)
C18 C23 1.493(3)
C19 H19A 0.9800
C19 H19B 0.9800
C19 H19C 0.9800
C20 H20A 0.9800
C20 H20B 0.9800
C20 H20C 0.9800
C21 H21A 0.9800
C21 H21B 0.9800
C21 H21C 0.9800
C22 H22A 0.9800
C22 H22B 0.9800
C22 H22C 0.9800
C23 H23A 0.9800
C23 H23B 0.9800
C23 H23C 0.9800
C24 N2 1.150(3)

loop_
_geom_torsion_atom_site_label_1
_geom_torsion_atom_site_label_2
_geom_torsion_atom_site_label_3
_geom_torsion_atom_site_label_4
_geom_torsion
C1 Rh1 N1 C7 -6.59(13)
C14 Rh1 N1 C7 101.89(14)
C15 Rh1 N1 C7 83.12(16)
C16 Rh1 N1 C7 150.08(18)
C17 Rh1 N1 C7 168.17(13)
C18 Rh1 N1 C7 140.48(13)
Cl1 Rh1 N1 C7 -92.91(13)
C1 Rh1 N1 C8 174.35(14)
C14 Rh1 N1 C8 -77.17(14)
C15 Rh1 N1 C8 -95.94(15)
C16 Rh1 N1 C8 -29.0(3)
C17 Rh1 N1 C8 -10.89(16)
C18 Rh1 N1 C8 -38.58(14)
Cl1 Rh1 N1 C8 88.03(13)
N1 Rh1 C1 C2 -168.64(18)
C14 Rh1 C1 C2 92.47(17)
C15 Rh1 C1 C2 54.08(17)
C16 Rh1 C1 C2 20.6(2)
C17 Rh1 C1 C2 23.5(3)
C18 Rh1 C1 C2 106.50(19)
Cl1 Rh1 C1 C2 -77.75(17)
N1 Rh1 C1 C6 6.57(12)
C14 Rh1 C1 C6 -92.31(14)
C15 Rh1 C1 C6 -130.71(13)
C16 Rh1 C1 C6 -164.16(12)
C17 Rh1 C1 C6 -161.33(16)
C18 Rh1 C1 C6 -78.29(18)
Cl1 Rh1 C1 C6 97.46(13)
C6 C1 C2 C3 4.1(3)
Rh1 C1 C2 C3 179.27(14)
C6 C1 C2 C24 -173.05(17)
Rh1 C1 C2 C24 2.1(3)
C1 C2 C3 C4 -1.2(3)
C24 C2 C3 C4 176.04(18)
C2 C3 C4 C5 -2.5(3)
C3 C4 C5 C6 2.9(3)
C4 C5 C6 C1 0.2(3)
C4 C5 C6 C7 -172.85(17)
C2 C1 C6 C5 -3.6(3)
Rh1 C1 C6 C5 -179.61(14)
C2 C1 C6 C7 169.95(16)
Rh1 C1 C6 C7 -6.1(2)
C8 N1 C7 C6 -175.74(15)
Rh1 N1 C7 C6 5.2(2)
C5 C6 C7 N1 174.19(17)
C1 C6 C7 N1 0.6(2)
C7 N1 C8 C9 -47.4(2)
Rh1 N1 C8 C9 131.60(16)
C7 N1 C8 C13 133.86(18)
Rh1 N1 C8 C13 -47.1(2)
C13 C8 C9 C10 -1.5(3)
N1 C8 C9 C10 179.83(18)
C8 C9 C10 C11 0.2(3)
C9 C10 C11 C12 0.5(3)
C10 C11 C12 C13 0.1(3)
C9 C8 C13 C12 2.1(3)
N1 C8 C13 C12 -179.22(16)
C11 C12 C13 C8 -1.4(3)
C1 Rh1 C14 C15 -77.77(11)
N1 Rh1 C14 C15 -159.91(10)
C16 Rh1 C14 C15 36.95(10)
C17 Rh1 C14 C15 79.71(11)
C18 Rh1 C14 C15 114.43(14)
Cl1 Rh1 C14 C15 71.16(18)
C1 Rh1 C14 C18 167.79(10)
N1 Rh1 C14 C18 85.66(11)
C15 Rh1 C14 C18 -114.43(14)
C16 Rh1 C14 C18 -77.49(11)
C17 Rh1 C14 C18 -34.72(10)
Cl1 Rh1 C14 C18 -43.3(2)
C1 Rh1 C14 C19 44.47(17)
N1 Rh1 C14 C19 -37.66(16)
C15 Rh1 C14 C19 122.2(2)
C16 Rh1 C14 C19 159.19(18)
C17 Rh1 C14 C19 -158.05(18)
C18 Rh1 C14 C19 -123.3(2)
Cl1 Rh1 C14 C19 -166.59(10)
C18 C14 C15 C16 6.88(19)
C19 C14 C15 C16 177.46(17)
Rh1 C14 C15 C16 -60.80(12)
C18 C14 C15 C20 -169.31(16)
C19 C14 C15 C20 1.3(3)
Rh1 C14 C15 C20 123.01(17)
C18 C14 C15 Rh1 67.68(12)
C19 C14 C15 Rh1 -121.74(18)
C1 Rh1 C15 C16 -129.54(11)
N1 Rh1 C15 C16 148.41(11)
C14 Rh1 C15 C16 118.40(15)
C17 Rh1 C15 C16 38.40(10)
C18 Rh1 C15 C16 79.17(11)
Cl1 Rh1 C15 C16 -36.92(12)
C1 Rh1 C15 C14 112.07(11)
N1 Rh1 C15 C14 30.02(14)
C16 Rh1 C15 C14 -118.40(15)
C17 Rh1 C15 C14 -80.00(11)
C18 Rh1 C15 C14 -39.23(10)
Cl1 Rh1 C15 C14 -155.32(8)
C1 Rh1 C15 C20 -6.85(17)
N1 Rh1 C15 C20 -88.90(17)
C14 Rh1 C15 C20 -118.9(2)
C16 Rh1 C15 C20 122.7(2)
C17 Rh1 C15 C20 161.08(18)
C18 Rh1 C15 C20 -158.14(18)
Cl1 Rh1 C15 C20 85.77(16)
C14 C15 C16 C17 -4.7(2)
C20 C15 C16 C17 171.38(17)
Rh1 C15 C16 C17 -64.27(12)
C14 C15 C16 C21 -177.01(18)
C20 C15 C16 C21 -0.9(3)
Rh1 C15 C16 C21 123.44(19)
C14 C15 C16 Rh1 59.55(12)
C20 C15 C16 Rh1 -124.35(18)
C1 Rh1 C16 C15 61.96(12)
N1 Rh1 C16 C15 -91.4(2)
C14 Rh1 C16 C15 -37.71(10)
C17 Rh1 C16 C15 -116.36(15)
C18 Rh1 C16 C15 -80.65(11)
Cl1 Rh1 C16 C15 153.07(9)
C1 Rh1 C16 C17 178.32(10)
N1 Rh1 C16 C17 25.0(2)
C14 Rh1 C16 C17 78.65(11)
C15 Rh1 C16 C17 116.36(15)
C18 Rh1 C16 C17 35.71(10)
Cl1 Rh1 C16 C17 -90.57(10)
C1 Rh1 C16 C21 -61.5(2)
N1 Rh1 C16 C21 145.19(18)
C14 Rh1 C16 C21 -161.1(2)
C15 Rh1 C16 C21 -123.4(2)
C17 Rh1 C16 C21 120.2(2)
C18 Rh1 C16 C21 155.9(2)
Cl1 Rh1 C16 C21 29.63(18)
C15 C16 C17 C18 0.7(2)
C21 C16 C17 C18 173.38(17)
Rh1 C16 C17 C18 -62.03(13)
C15 C16 C17 C22 -178.47(17)
C21 C16 C17 C22 -5.8(3)
Rh1 C16 C17 C22 118.78(18)
C15 C16 C17 Rh1 62.75(12)
C21 C16 C17 Rh1 -124.59(18)
C1 Rh1 C17 C18 114.72(19)
N1 Rh1 C17 C18 -51.18(13)
C14 Rh1 C17 C18 36.69(11)
C15 Rh1 C17 C18 80.44(11)
C16 Rh1 C17 C18 118.67(16)
Cl1 Rh1 C17 C18 -146.14(10)
C1 Rh1 C17 C16 -4.0(2)
N1 Rh1 C17 C16 -169.86(10)
C14 Rh1 C17 C16 -81.99(11)
C15 Rh1 C17 C16 -38.24(10)
C18 Rh1 C17 C16 -118.67(16)
Cl1 Rh1 C17 C16 95.19(10)
C1 Rh1 C17 C22 -121.6(2)
N1 Rh1 C17 C22 72.45(18)
C14 Rh1 C17 C22 160.32(19)
C15 Rh1 C17 C22 -155.93(19)
C16 Rh1 C17 C22 -117.7(2)
C18 Rh1 C17 C22 123.6(2)
Cl1 Rh1 C17 C22 -22.50(17)
C16 C17 C18 C14 3.5(2)
C22 C17 C18 C14 -177.30(18)
Rh1 C17 C18 C14 -55.86(12)
C16 C17 C18 C23 -173.77(17)
C22 C17 C18 C23 5.4(3)
Rh1 C17 C18 C23 126.82(19)
C16 C17 C18 Rh1 59.41(12)
C22 C17 C18 Rh1 -121.4(2)
C15 C14 C18 C17 -6.5(2)
C19 C14 C18 C17 -177.16(17)
Rh1 C14 C18 C17 58.87(13)
C15 C14 C18 C23 170.95(17)
C19 C14 C18 C23 0.2(3)
Rh1 C14 C18 C23 -123.73(17)
C15 C14 C18 Rh1 -65.33(12)
C19 C14 C18 Rh1 123.97(18)
C1 Rh1 C18 C17 -141.99(14)
N1 Rh1 C18 C17 138.53(11)
C14 Rh1 C18 C17 -120.51(16)
C15 Rh1 C18 C17 -80.69(12)
C16 Rh1 C18 C17 -37.69(11)
Cl1 Rh1 C18 C17 43.27(13)
C1 Rh1 C18 C14 -21.48(18)
N1 Rh1 C18 C14 -100.96(10)
C15 Rh1 C18 C14 39.82(10)
C16 Rh1 C18 C14 82.82(11)
C17 Rh1 C18 C14 120.51(16)
Cl1 Rh1 C18 C14 163.78(8)
C1 Rh1 C18 C23 94.7(2)
N1 Rh1 C18 C23 15.18(18)
C14 Rh1 C18 C23 116.1(2)
C15 Rh1 C18 C23 155.95(19)
C16 Rh1 C18 C23 -161.04(19)
C17 Rh1 C18 C23 -123.4(2)
Cl1 Rh1 C18 C23 -80.09(18)
C3 C2 C24 N2 -5(3)
C1 C2 C24 N2 172(3)
